data_7006002
loop_
_publ_author_name
'Cheng, Jian-Wen'
'Zheng, Shou-Tian'
'Yang, Guo-Yu'

_publ_section_title
;
 Diversity of crystal structure with different lanthanide ions
 involving in situ oxidation-hydrolysis reaction.
;
_journal_issue 36
_journal_name_full 'Dalton transactions (Cambridge, England : 2003)'
_journal_page_first 4059
_journal_page_last 4066
_journal_paper_doi 10.1039/b708165k
_journal_year 2007
_chemical_formula_sum 'C14 H10 Cu N2 Nd O9'
_chemical_formula_weight 558.02
_chemical_name_systematic
;
?
;
_space_group_IT_number 15
_symmetry_cell_setting monoclinic
_symmetry_space_group_name_Hall '-C 2yc'
_symmetry_space_group_name_H-M 'C 1 2/c 1'
_atom_sites_solution_hydrogens geom
_atom_sites_solution_primary direct
_atom_sites_solution_secondary difmap
_audit_creation_method SHELXL-97
_cell_angle_alpha 90.00
_cell_angle_beta 106.225(5)
_cell_angle_gamma 90.00
_cell_formula_units_Z 8
_cell_length_a 21.157(2)
_cell_length_b 9.2761(8)
_cell_length_c 17.2671(16)
_cell_measurement_reflns_used 4599
_cell_measurement_temperature 293(2)
_cell_measurement_theta_max 27.4835
_cell_measurement_theta_min 3.2386
_cell_volume 3253.8(5)
_computing_cell_refinement 'CrystalClear (Rigaku Corp., 2000)'
_computing_data_collection 'CrystalClear (Rigaku Corp., 2000)'
_computing_data_reduction 'CrystalClear (Rigaku Corp., 2000)'
_computing_molecular_graphics SHELXTL
_computing_publication_material SHELXTL
_computing_structure_refinement 'SHELXL-97 (Sheldrick, 1997)'
_computing_structure_solution 'SHELXS-97 (Sheldrick, 1990)'
_diffrn_ambient_temperature 293(2)
_diffrn_measured_fraction_theta_full 0.998
_diffrn_measured_fraction_theta_max 0.998
_diffrn_measurement_device_type 'mercury CCD'
_diffrn_measurement_method dtprofit.ref
_diffrn_radiation_monochromator graphite
_diffrn_radiation_source 'fine-focus sealed tube'
_diffrn_radiation_type MoK\a
_diffrn_radiation_wavelength 0.71073
_diffrn_reflns_av_R_equivalents 0.0205
_diffrn_reflns_av_sigmaI/netI 0.0199
_diffrn_reflns_limit_h_max 25
_diffrn_reflns_limit_h_min -27
_diffrn_reflns_limit_k_max 7
_diffrn_reflns_limit_k_min -12
_diffrn_reflns_limit_l_max 21
_diffrn_reflns_limit_l_min -22
_diffrn_reflns_number 11926
_diffrn_reflns_theta_full 27.48
_diffrn_reflns_theta_max 27.48
_diffrn_reflns_theta_min 3.24
_diffrn_standards_decay_% 0
_diffrn_standards_interval_count 0
_diffrn_standards_interval_time .
_diffrn_standards_number 0
_exptl_absorpt_coefficient_mu 4.519
_exptl_absorpt_correction_T_max 0.4651
_exptl_absorpt_correction_T_min 0.2651
_exptl_absorpt_correction_type multi-scan
_exptl_absorpt_process_details 'SADABS (Sheldrick, 1996)'
_exptl_crystal_colour Red
_exptl_crystal_density_diffrn 2.278
_exptl_crystal_density_method 'not measured'
_exptl_crystal_description Prism
_exptl_crystal_F_000 2152
_exptl_crystal_size_max 0.40
_exptl_crystal_size_mid 0.20
_exptl_crystal_size_min 0.20
_refine_diff_density_max 1.317
_refine_diff_density_min -1.769
_refine_diff_density_rms 0.118
_refine_ls_extinction_method none
_refine_ls_goodness_of_fit_ref 1.101
_refine_ls_hydrogen_treatment constr
_refine_ls_matrix_type full
_refine_ls_number_parameters 244
_refine_ls_number_reflns 3721
_refine_ls_number_restraints 0
_refine_ls_restrained_S_all 1.101
_refine_ls_R_factor_all 0.0299
_refine_ls_R_factor_gt 0.0273
_refine_ls_shift/su_max 0.001
_refine_ls_shift/su_mean 0.000
_refine_ls_structure_factor_coef Fsqd
_refine_ls_weighting_details 'calc w=1/[\s^2^(Fo^2^)+(0.0278P)^2^+15.5876P] where P=(Fo^2^+2Fc^2^)/3'
_refine_ls_weighting_scheme calc
_refine_ls_wR_factor_gt 0.0624
_refine_ls_wR_factor_ref 0.0642
_reflns_number_gt 3471
_reflns_number_total 3721
_reflns_threshold_expression >2sigma(I)
_cod_data_source_file b708165k.txt
_cod_data_source_block 3
_cod_depositor_comments
;
The following automatic conversions were performed:
'_exptl_absorpt_correction_type' value 'Multi-scan' changed to
'multi-scan' according to
'/home/saulius/struct/CIF-dictionaries/cif_core.dic' dictionary named
'cif_core.dic' version 2.4.1 from 2010-06-29.

Automatic conversion script
Id: cif_fix_enum 1527 2010-12-29 10:47:43Z saulius 
;
_cod_original_cell_volume 3253.7(5)
_cod_original_sg_symbol_H-M C2/c
_cod_database_code 7006002

loop_
_symmetry_equiv_pos_as_xyz
'x, y, z'
'-x, y, -z+1/2'
'x+1/2, y+1/2, z'
'-x+1/2, y+1/2, -z+1/2'
'-x, -y, -z'
'x, -y, z-1/2'
'-x+1/2, -y+1/2, -z'
'x+1/2, -y+1/2, z-1/2'

loop_
_atom_site_label
_atom_site_type_symbol
_atom_site_fract_x
_atom_site_fract_y
_atom_site_fract_z
_atom_site_U_iso_or_equiv
_atom_site_adp_type
_atom_site_occupancy
_atom_site_symmetry_multiplicity
_atom_site_calc_flag
_atom_site_refinement_flags
_atom_site_disorder_assembly
_atom_site_disorder_group
Nd Nd 0.013530(8) 0.684068(17) 0.073062(9) 0.01683(6) Uani 1 1 d . . .
Cu Cu -0.16422(3) 0.07011(10) 0.36548(5) 0.0775(3) Uani 1 1 d . . .
C1 C -0.04034(16) 0.3491(4) 0.1171(2) 0.0216(6) Uani 1 1 d . . .
C2 C -0.07494(17) 0.2797(4) 0.17312(19) 0.0217(6) Uani 1 1 d . . .
C3 C -0.1008(2) 0.3637(4) 0.2226(2) 0.0360(9) Uani 1 1 d . . .
H3A H -0.0984 0.4637 0.2207 0.043 Uiso 1 1 calc R . .
C4 C -0.1304(2) 0.2972(5) 0.2750(3) 0.0429(11) Uani 1 1 d . . .
H4A H -0.1487 0.3545 0.3074 0.051 Uiso 1 1 calc R . .
C5 C -0.1103(3) 0.0750(5) 0.2318(4) 0.0611(16) Uani 1 1 d . . .
H5A H -0.1136 -0.0247 0.2344 0.073 Uiso 1 1 calc R . .
C6 C -0.0811(2) 0.1329(5) 0.1768(3) 0.0457(11) Uani 1 1 d . . .
H6A H -0.0658 0.0733 0.1426 0.055 Uiso 1 1 calc R . .
C7 C 0.12781(16) 0.5217(4) 0.05039(19) 0.0227(7) Uani 1 1 d . . .
C8 C 0.18332(17) 0.4891(4) 0.0142(2) 0.0269(7) Uani 1 1 d . . .
C9 C 0.1769(2) 0.3847(6) -0.0430(3) 0.0526(14) Uani 1 1 d . . .
H9A H 0.1407 0.3232 -0.0546 0.063 Uiso 1 1 calc R . .
C10 C 0.2241(2) 0.3707(6) -0.0836(3) 0.0577(15) Uani 1 1 d . . .
H10A H 0.2185 0.2999 -0.1231 0.069 Uiso 1 1 calc R . .
C11 C 0.2856(3) 0.5484(7) -0.0097(4) 0.0699(19) Uani 1 1 d . . .
H11A H 0.3239 0.6034 0.0037 0.084 Uiso 1 1 calc R . .
C12 C 0.2400(2) 0.5696(7) 0.0332(3) 0.0629(17) Uani 1 1 d . . .
H12A H 0.2477 0.6376 0.0744 0.075 Uiso 1 1 calc R . .
C13 C -0.03599(16) 0.9837(3) -0.02352(19) 0.0202(6) Uani 1 1 d . . .
C14 C -0.03740(15) 0.7440(3) 0.23212(19) 0.0197(6) Uani 1 1 d . . .
N1 N -0.13388(17) 0.1546(4) 0.2812(2) 0.0416(9) Uani 1 1 d . . .
N2 N 0.27740(17) 0.4539(5) -0.0688(2) 0.0469(10) Uani 1 1 d . . .
O1 O -0.01771(13) 0.4728(3) 0.13556(15) 0.0288(5) Uani 1 1 d . . .
O2 O -0.03863(14) 0.2773(3) 0.05640(15) 0.0297(6) Uani 1 1 d . . .
O3 O 0.13398(13) 0.6238(3) 0.09886(16) 0.0332(6) Uani 1 1 d . . .
O4 O 0.07495(11) 0.4504(3) 0.02688(15) 0.0260(5) Uani 1 1 d . . .
O5 O -0.06455(12) 1.0721(3) -0.07684(14) 0.0246(5) Uani 1 1 d . . .
O6 O -0.06132(12) 0.8724(3) -0.00418(15) 0.0260(5) Uani 1 1 d . . .
O7 O -0.07128(12) 0.7263(3) 0.28060(14) 0.0251(5) Uani 1 1 d . . .
O8 O -0.05838(12) 0.7650(3) 0.15770(14) 0.0264(5) Uani 1 1 d . . .
OW O -0.2052(2) -0.1912(5) 0.2673(3) 0.0916(16) Uani 1 1 d . . .

loop_
_atom_site_aniso_label
_atom_site_aniso_U_11
_atom_site_aniso_U_22
_atom_site_aniso_U_33
_atom_site_aniso_U_23
_atom_site_aniso_U_13
_atom_site_aniso_U_12
Nd 0.02316(10) 0.01540(9) 0.01630(9) -0.00028(6) 0.01271(7) -0.00138(6)
Cu 0.0490(3) 0.1273(7) 0.0733(5) 0.0622(5) 0.0450(3) 0.0184(4)
C1 0.0275(16) 0.0211(15) 0.0201(15) 0.0043(12) 0.0132(13) 0.0006(13)
C2 0.0274(16) 0.0233(16) 0.0179(15) 0.0018(12) 0.0122(12) -0.0021(13)
C3 0.054(2) 0.0302(19) 0.035(2) -0.0112(17) 0.0307(18) -0.0148(18)
C4 0.050(2) 0.057(3) 0.033(2) -0.0113(19) 0.0300(19) -0.015(2)
C5 0.078(4) 0.030(2) 0.102(4) 0.028(3) 0.069(3) 0.013(2)
C6 0.064(3) 0.026(2) 0.066(3) 0.008(2) 0.050(3) 0.006(2)
C7 0.0208(14) 0.0303(18) 0.0189(15) 0.0023(13) 0.0085(12) 0.0018(13)
C8 0.0230(15) 0.0335(19) 0.0280(17) -0.0081(15) 0.0136(13) -0.0010(14)
C9 0.028(2) 0.064(3) 0.070(3) -0.041(3) 0.021(2) -0.009(2)
C10 0.034(2) 0.081(4) 0.063(3) -0.051(3) 0.021(2) -0.009(2)
C11 0.055(3) 0.090(4) 0.086(4) -0.059(3) 0.055(3) -0.040(3)
C12 0.049(3) 0.083(4) 0.073(3) -0.056(3) 0.045(3) -0.034(3)
C13 0.0276(16) 0.0166(15) 0.0193(15) -0.0032(12) 0.0111(13) -0.0010(13)
C14 0.0260(16) 0.0159(14) 0.0204(15) -0.0020(12) 0.0119(12) 0.0008(12)
N1 0.0356(18) 0.056(2) 0.043(2) 0.0260(18) 0.0265(15) 0.0096(17)
N2 0.0348(18) 0.069(3) 0.046(2) -0.0268(19) 0.0249(16) -0.0054(18)
O1 0.0442(14) 0.0220(12) 0.0259(12) 0.0006(10) 0.0191(11) -0.0084(11)
O2 0.0480(15) 0.0255(12) 0.0243(12) 0.0007(10) 0.0247(11) -0.0016(12)
O3 0.0304(13) 0.0419(16) 0.0318(14) -0.0161(12) 0.0162(11) -0.0022(12)
O4 0.0249(11) 0.0268(12) 0.0294(12) 0.0024(10) 0.0127(10) -0.0020(10)
O5 0.0282(12) 0.0200(11) 0.0250(12) 0.0022(9) 0.0066(9) -0.0016(10)
O6 0.0274(12) 0.0192(11) 0.0334(13) 0.0061(10) 0.0115(10) -0.0030(10)
O7 0.0261(11) 0.0318(13) 0.0218(11) 0.0013(10) 0.0138(9) 0.0009(10)
O8 0.0294(12) 0.0353(14) 0.0163(11) -0.0021(10) 0.0092(9) 0.0039(11)
OW 0.066(3) 0.096(4) 0.111(4) 0.022(3) 0.023(3) 0.009(2)

loop_
_atom_type_symbol
_atom_type_description
_atom_type_scat_dispersion_real
_atom_type_scat_dispersion_imag
_atom_type_scat_source
C C 0.0033 0.0016 'International Tables Vol C Tables 4.2.6.8 and 6.1.1.4'
H H 0.0000 0.0000 'International Tables Vol C Tables 4.2.6.8 and 6.1.1.4'
N N 0.0061 0.0033 'International Tables Vol C Tables 4.2.6.8 and 6.1.1.4'
O O 0.0106 0.0060 'International Tables Vol C Tables 4.2.6.8 and 6.1.1.4'
Cu Cu 0.3201 1.2651 'International Tables Vol C Tables 4.2.6.8 and 6.1.1.4'
Nd Nd -0.1943 3.0179 'International Tables Vol C Tables 4.2.6.8 and 6.1.1.4'

loop_
_geom_angle_atom_site_label_1
_geom_angle_atom_site_label_2
_geom_angle_atom_site_label_3
_geom_angle
_geom_angle_site_symmetry_1
_geom_angle_site_symmetry_3
_geom_angle_publ_flag
O1 Nd O2 132.70(8) . 5_565 ?
O1 Nd O6 126.71(9) . . ?
O2 Nd O6 71.15(8) 5_565 . ?
O1 Nd O4 69.98(8) . 5_565 ?
O2 Nd O4 75.85(8) 5_565 5_565 ?
O6 Nd O4 74.78(8) . 5_565 ?
O1 Nd O5 153.16(8) . 5_575 ?
O2 Nd O5 72.00(8) 5_565 5_575 ?
O6 Nd O5 65.36(8) . 5_575 ?
O4 Nd O5 134.84(8) 5_565 5_575 ?
O1 Nd O8 72.28(9) . . ?
O2 Nd O8 143.80(9) 5_565 . ?
O6 Nd O8 72.66(8) . . ?
O4 Nd O8 95.32(8) 5_565 . ?
O5 Nd O8 92.41(8) 5_575 . ?
O1 Nd O7 78.12(8) . 2 ?
O2 Nd O7 136.27(8) 5_565 2 ?
O6 Nd O7 119.27(8) . 2 ?
O4 Nd O7 146.47(8) 5_565 2 ?
O5 Nd O7 75.36(8) 5_575 2 ?
O8 Nd O7 64.50(8) . 2 ?
O1 Nd O3 97.47(9) . . ?
O2 Nd O3 74.30(9) 5_565 . ?
O6 Nd O3 135.40(9) . . ?
O4 Nd O3 122.43(8) 5_565 . ?
O5 Nd O3 77.79(9) 5_575 . ?
O8 Nd O3 135.42(8) . . ?
O7 Nd O3 70.95(8) 2 . ?
O1 Nd O4 72.62(8) . . ?
O2 Nd O4 67.26(8) 5_565 . ?
O6 Nd O4 132.80(8) . . ?
O4 Nd O4 74.35(8) 5_565 . ?
O5 Nd O4 118.95(7) 5_575 . ?
O8 Nd O4 144.85(8) . . ?
O7 Nd O4 106.12(8) 2 . ?
O3 Nd O4 48.90(8) . . ?
O1 Nd C7 88.96(9) . . ?
O2 Nd C7 64.14(9) 5_565 . ?
O6 Nd C7 135.06(8) . . ?
O4 Nd C7 97.85(9) 5_565 . ?
O5 Nd C7 95.79(9) 5_575 . ?
O8 Nd C7 151.75(8) . . ?
O7 Nd C7 91.53(8) 2 . ?
O3 Nd C7 24.58(9) . . ?
O4 Nd C7 25.20(8) . . ?
N2 Cu N1 155.40(16) 8_456 . ?
O1 C1 O2 127.2(3) . . ?
O1 C1 C2 116.6(3) . . ?
O2 C1 C2 116.3(3) . . ?
C6 C2 C3 118.3(3) . . ?
C6 C2 C1 121.4(3) . . ?
C3 C2 C1 120.3(3) . . ?
C2 C3 C4 119.0(4) . . ?
N1 C4 C3 122.8(4) . . ?
N1 C5 C6 123.3(4) . . ?
C2 C6 C5 119.0(4) . . ?
O3 C7 O4 122.0(3) . . ?
O3 C7 C8 118.9(3) . . ?
O4 C7 C8 118.9(3) . . ?
O3 C7 Nd 57.45(17) . . ?
O4 C7 Nd 68.15(18) . . ?
C8 C7 Nd 156.3(2) . . ?
C9 C8 C12 117.6(3) . . ?
C9 C8 C7 120.8(3) . . ?
C12 C8 C7 121.4(3) . . ?
C8 C9 C10 119.8(4) . . ?
N2 C10 C9 122.9(4) . . ?
N2 C11 C12 123.2(4) . . ?
C8 C12 C11 119.2(4) . . ?
O6 C13 O5 125.5(3) . . ?
O6 C13 C13 117.1(4) . 5_575 ?
O5 C13 C13 117.4(3) . 5_575 ?
O8 C14 O7 126.9(3) . . ?
O8 C14 C14 116.4(3) . 2 ?
O7 C14 C14 116.7(3) . 2 ?
C5 N1 C4 117.5(3) . . ?
C5 N1 Cu 121.9(3) . . ?
C4 N1 Cu 120.4(3) . . ?
C11 N2 C10 117.1(4) . . ?
C11 N2 Cu 124.7(3) . 8 ?
C10 N2 Cu 118.2(3) . 8 ?
C1 O1 Nd 139.8(2) . . ?
C1 O2 Nd 138.3(2) . 5_565 ?
C7 O3 Nd 98.0(2) . . ?
C7 O4 Nd 155.3(2) . 5_565 ?
C7 O4 Nd 86.7(2) . . ?
Nd O4 Nd 105.65(8) 5_565 . ?
C13 O5 Nd 117.2(2) . 5_575 ?
C13 O6 Nd 117.9(2) . . ?
C14 O7 Nd 118.9(2) . 2 ?
C14 O8 Nd 117.0(2) . . ?

loop_
_geom_bond_atom_site_label_1
_geom_bond_atom_site_label_2
_geom_bond_distance
_geom_bond_site_symmetry_2
_geom_bond_publ_flag
Nd O1 2.417(2) . ?
Nd O2 2.464(2) 5_565 ?
Nd O6 2.481(2) . ?
Nd O4 2.497(2) 5_565 ?
Nd O5 2.499(2) 5_575 ?
Nd O8 2.501(2) . ?
Nd O7 2.511(2) 2 ?
Nd O3 2.524(3) . ?
Nd O4 2.757(2) . ?
Nd C7 2.966(3) . ?
Cu N2 1.909(3) 8_456 ?
Cu N1 1.914(3) . ?
C1 O1 1.250(4) . ?
C1 O2 1.250(4) . ?
C1 C2 1.511(4) . ?
C2 C6 1.371(5) . ?
C2 C3 1.377(5) . ?
C3 C4 1.382(5) . ?
C4 N1 1.331(6) . ?
C5 N1 1.327(6) . ?
C5 C6 1.379(6) . ?
C7 O3 1.246(4) . ?
C7 O4 1.265(4) . ?
C7 C8 1.507(4) . ?
C8 C9 1.363(5) . ?
C8 C12 1.373(6) . ?
C9 C10 1.378(6) . ?
C10 N2 1.330(6) . ?
C11 N2 1.319(6) . ?
C11 C12 1.386(6) . ?
C13 O6 1.251(4) . ?
C13 O5 1.255(4) . ?
C13 C13 1.542(6) 5_575 ?
C14 O8 1.252(4) . ?
C14 O7 1.256(4) . ?
C14 C14 1.530(6) 2 ?
N2 Cu 1.909(3) 8 ?
O2 Nd 2.464(2) 5_565 ?
O4 Nd 2.497(2) 5_565 ?
O5 Nd 2.499(2) 5_575 ?
O7 Nd 2.511(2) 2 ?
